data_1524963
loop_
_publ_author_name
'Mueller, U.'

_publ_section_title
;
 Die Kristall- und Molekuelstruktur von Antimontetrachloridazid (Sb Cl4
 N3)2
;
_journal_name_full 'Zeitschrift fuer Anorganische und Allgemeine Chemie'
_journal_page_first 207
_journal_page_last 217
_journal_volume 388
_journal_year 1972
_chemical_formula_sum 'Cl8 N6 Sb2'
_chemical_name_systematic '(Sb Cl4)2 (N3)2'
_space_group_IT_number 14
_symmetry_space_group_name_Hall '-P 2yn'
_symmetry_space_group_name_H-M 'P 1 21/n 1'
_cell_angle_alpha 90
_cell_angle_beta 93.75
_cell_angle_gamma 90
_cell_formula_units_Z 2
_cell_length_a 8.051
_cell_length_b 9.353
_cell_length_c 10.124
_cell_volume 760.715
_citation_journal_id_ASTM ZAACAB
_cod_data_source_file Mueller_ZAACAB_1972_1977.cif
_cod_data_source_block Cl8N6Sb2
_cod_original_sg_symbol_Hall '-P 2ybc (x-z,y,z)'
_cod_database_code 1524963

loop_
_symmetry_equiv_pos_as_xyz
x,y,z
-x+1/2,y+1/2,-z+1/2
-x,-y,-z
x-1/2,-y-1/2,z-1/2

loop_
_atom_site_label
_atom_site_type_symbol
_atom_site_fract_x
_atom_site_fract_y
_atom_site_fract_z
_atom_site_occupancy
_atom_site_U_iso_or_equiv
N1 N 0.029 -0.015 0.121 1 0.0
Cl2 Cl-1 -0.2187 0.2369 0.046 1 0.0
Cl4 Cl-1 0.0607 0.3553 -0.1521 1 0.0
Sb1 Sb+5 0.0574 0.1857 0.0128 1 0.0
Cl3 Cl-1 0.1427 0.3074 0.205 1 0.0
N3 N -0.033 -0.009 0.346 1 0.0
N2 N -0.006 -0.011 0.238 1 0.0
Cl1 Cl-1 0.3303 0.1206 -0.0204 1 0.0
